data_4347366
loop_
_publ_author_name
'Cary, Samantha K.'
'Ferrier, Maryline G.'
'Baumbach, Ryan E.'
'Silver, Mark A.'
'Lezama Pacheco, Juan'
'Kozimor, Stosh A.'
'La Pierre, Henry S.'
'Stein, Benjamin W.'
'Arico, Alexandra A.'
'Gray, Danielle L.'
'Albrecht-Schmitt, Thomas E'

_publ_section_title
;
 Monomers, Dimers, and Helices: Complexities of Cerium and Plutonium
 Phenanthrolinecarboxylates.
;
_journal_issue 9
_journal_name_full 'Inorganic chemistry'
_journal_page_first 4373
_journal_page_last 4380
_journal_paper_doi 10.1021/acs.inorgchem.6b00077
_journal_volume 55
_journal_year 2016
_chemical_formula_moiety Ce(C14H6N2O4)(H2O)Cl-H2O
_chemical_formula_sum 'C14 H6 Ce Cl N2 O7'
_chemical_formula_weight 489.78
_chemical_melting_point ?
_chemical_name_common 'Cerium(III) 1,10-phenanthroline-2,9-dicarboxylic acid'
_space_group_crystal_system monoclinic
_space_group_IT_number 14
_space_group_name_Hall '-P 2ybc'
_space_group_name_H-M_alt 'P 1 21/c 1'
_atom_sites_solution_hydrogens geom
_audit_creation_method SHELXL-2014
_cell_angle_alpha 90
_cell_angle_beta 93.609(2)
_cell_angle_gamma 90
_cell_formula_units_Z 4
_cell_length_a 10.8880(10)
_cell_length_b 18.3035(17)
_cell_length_c 7.9458(7)
_cell_measurement_reflns_used 24198
_cell_measurement_temperature 293(2)
_cell_measurement_theta_max 27.496
_cell_measurement_theta_min 2.799
_cell_volume 1580.4(2)
_computing_cell_refinement 'smart saint'
_computing_data_collection smart
_computing_data_reduction SAINT
_computing_molecular_graphics 'SHELXP-2013 (Sheldrick, 2013)'
_computing_publication_material 'SHELXCIF-97 (Sheldrick, 1997)'
_computing_structure_refinement 'SHELXL-2013 (Sheldrick, 2013)'
_computing_structure_solution 'SHELXS-2013 (Sheldrick, 2013)'
_diffrn_ambient_temperature 293(2)
_diffrn_detector_area_resol_mean 0
_diffrn_measured_fraction_theta_full 0.999
_diffrn_measured_fraction_theta_max 0.999
_diffrn_measurement_device_type 'BRUKER apex II'
_diffrn_measurement_method '0.5 wide w/ exposures'
_diffrn_radiation_type MoK\a
_diffrn_radiation_wavelength 0.71073
_diffrn_reflns_av_R_equivalents 0.0372
_diffrn_reflns_av_unetI/netI 0.0228
_diffrn_reflns_Laue_measured_fraction_full 0.999
_diffrn_reflns_Laue_measured_fraction_max 0.999
_diffrn_reflns_limit_h_max 14
_diffrn_reflns_limit_h_min -14
_diffrn_reflns_limit_k_max 23
_diffrn_reflns_limit_k_min -23
_diffrn_reflns_limit_l_max 10
_diffrn_reflns_limit_l_min -10
_diffrn_reflns_number 24198
_diffrn_reflns_point_group_measured_fraction_full 0.999
_diffrn_reflns_point_group_measured_fraction_max 0.999
_diffrn_reflns_theta_full 25.242
_diffrn_reflns_theta_max 27.496
_diffrn_reflns_theta_min 2.799
_diffrn_source 'Imus microfocused'
_exptl_absorpt_coefficient_mu 3.090
_exptl_absorpt_correction_T_max 0.884
_exptl_absorpt_correction_T_min 0.831
_exptl_absorpt_correction_type multi-scan
_exptl_absorpt_process_details SHELTXPREP
_exptl_crystal_colour yellow
_exptl_crystal_density_diffrn 2.058
_exptl_crystal_density_meas ?
_exptl_crystal_density_method 'not measured'
_exptl_crystal_description prism
_exptl_crystal_F_000 940
_exptl_crystal_size_max 0.06
_exptl_crystal_size_mid 0.05
_exptl_crystal_size_min 0.04
_refine_diff_density_max 0.703
_refine_diff_density_min -0.338
_refine_diff_density_rms 0.097
_refine_ls_extinction_method none
_refine_ls_goodness_of_fit_ref 1.070
_refine_ls_hydrogen_treatment constr
_refine_ls_matrix_type full
_refine_ls_number_parameters 226
_refine_ls_number_reflns 3616
_refine_ls_number_restraints 0
_refine_ls_restrained_S_all 1.070
_refine_ls_R_factor_all 0.0300
_refine_ls_R_factor_gt 0.0226
_refine_ls_shift/su_max 0.000
_refine_ls_shift/su_mean 0.000
_refine_ls_structure_factor_coef Fsqd
_refine_ls_weighting_details 'w=1/[\s^2^(Fo^2^)+(0.0223P)^2^+2.5042P] where P=(Fo^2^+2Fc^2^)/3'
_refine_ls_weighting_scheme calc
_refine_ls_wR_factor_gt 0.0523
_refine_ls_wR_factor_ref 0.0548
_reflns_Friedel_coverage 0.000
_reflns_number_gt 3161
_reflns_number_total 3616
_reflns_threshold_expression 'I > 2\s(I)'
_cod_data_source_file ic6b00077_si_001.cif
_cod_data_source_block 1
_cod_depositor_comments
;
The following automatic conversions were performed:

data item '_chemical_melting_point' value 'not measured' was changed
to '?' -- the value is undefined or not given.

data item '_exptl_crystal_density_meas' value 'N/A' was changed to
'?' -- the value is perceived as not measured.

Automatic conversion script
Id: cif_fix_values 6909 2019-04-08 15:41:33Z antanas 
;
_cod_original_sg_symbol_H-M 'P 21/c'
_cod_database_code 4347366
_shelx_space_group_comment
;
The symmetry employed for this shelxl refinement is uniquely defined
by the following loop, which should always be used as a source of
symmetry information in preference to the above space-group names.
They are only intended as comments.
;
_shelx_estimated_absorpt_t_min 0.25
_shelx_estimated_absorpt_t_max 0.45
_shelxl_version_number 2014-3

loop_
_space_group_symop_operation_xyz
'x, y, z'
'-x, y+1/2, -z+1/2'
'-x, -y, -z'
'x, -y-1/2, z-1/2'

loop_
_atom_site_label
_atom_site_type_symbol
_atom_site_fract_x
_atom_site_fract_y
_atom_site_fract_z
_atom_site_U_iso_or_equiv
_atom_site_adp_type
_atom_site_occupancy
_atom_site_site_symmetry_order
_atom_site_calc_flag
_atom_site_refinement_flags_posn
_atom_site_refinement_flags_adp
Ce1 Ce 0.40718(2) 0.10946(2) 0.47478(2) 0.01728(6) Uani 1 1 d . .
O5 O 0.60090(19) 0.03365(11) 0.5258(3) 0.0278(5) Uani 1 1 d . .
O4 O 0.30503(19) 0.17119(11) 0.2181(3) 0.0250(4) Uani 1 1 d . .
O3 O 0.40025(19) 0.23180(11) 0.6169(3) 0.0275(5) Uani 1 1 d . .
N2 N 0.1978(2) 0.03701(12) 0.3883(3) 0.0190(5) Uani 1 1 d . .
O2 O 0.5591(2) 0.19828(12) 0.3519(3) 0.0311(5) Uani 1 1 d . .
N1 N 0.1873(2) 0.17342(13) 0.5087(3) 0.0189(5) Uani 1 1 d . .
O1 O 0.4665(3) 0.05786(14) 0.1919(3) 0.0470(7) Uani 1 1 d . .
C2 C 0.1846(3) 0.24185(15) 0.5627(4) 0.0203(6) Uani 1 1 d . .
C6 C 0.0822(3) 0.14480(15) 0.4370(4) 0.0194(6) Uani 1 1 d . .
C13 C 0.2033(3) -0.03121(15) 0.3327(4) 0.0217(6) Uani 1 1 d . .
C9 C -0.0176(3) 0.04012(16) 0.2909(4) 0.0242(6) Uani 1 1 d . .
C10 C 0.0885(3) 0.07189(15) 0.3703(3) 0.0191(6) Uani 1 1 d . .
C1 C 0.3065(3) 0.27036(15) 0.6382(4) 0.0207(6) Uani 1 1 d . .
C5 C -0.0294(3) 0.18316(17) 0.4232(4) 0.0232(6) Uani 1 1 d . .
C7 C -0.1359(3) 0.14885(18) 0.3418(4) 0.0290(7) Uani 1 1 d . .
H7A H -0.2116 0.1747 0.3323 0.035 Uiso 1 1 calc R U
C3 C 0.0780(3) 0.28497(17) 0.5509(4) 0.0259(7) Uani 1 1 d . .
H3A H 0.0804 0.3342 0.5885 0.031 Uiso 1 1 calc R U
C11 C -0.0070(3) -0.03140(18) 0.2285(4) 0.0308(7) Uani 1 1 d . .
H11A H -0.0757 -0.0548 0.1721 0.037 Uiso 1 1 calc R U
C12 C 0.1034(3) -0.06688(17) 0.2498(4) 0.0311(7) Uani 1 1 d . .
H12A H 0.1121 -0.1152 0.2088 0.037 Uiso 1 1 calc R U
C4 C -0.0297(3) 0.25502(17) 0.4843(4) 0.0267(7) Uani 1 1 d . .
H4A H -0.1037 0.2826 0.4796 0.032 Uiso 1 1 calc R U
C8 C -0.1304(3) 0.08083(18) 0.2788(4) 0.0300(7) Uani 1 1 d . .
H8A H -0.2022 0.0594 0.2255 0.036 Uiso 1 1 calc R U
Cl1 Cl 0.35372(8) 0.07487(5) 0.81503(10) 0.03425(19) Uani 1 1 d . .
O1W O 0.6679(3) 0.18004(17) 1.0073(3) 0.0529(7) Uani 1 1 d . .
C14 C 0.6755(3) 0.06883(16) 0.6241(4) 0.0235(6) Uani 1 1 d . .
O6 O 0.6532(2) 0.13009(13) 0.6787(3) 0.0391(6) Uani 1 1 d . .

loop_
_atom_site_aniso_label
_atom_site_aniso_U_11
_atom_site_aniso_U_22
_atom_site_aniso_U_33
_atom_site_aniso_U_23
_atom_site_aniso_U_13
_atom_site_aniso_U_12
Ce1 0.01755(8) 0.01489(8) 0.01905(9) -0.00069(6) -0.00154(6) 0.00265(6)
O5 0.0220(11) 0.0204(10) 0.0395(13) -0.0025(9) -0.0091(9) 0.0042(9)
O4 0.0264(11) 0.0212(10) 0.0271(11) 0.0071(9) -0.0011(9) 0.0010(9)
O3 0.0197(10) 0.0219(11) 0.0405(13) -0.0095(9) -0.0009(9) 0.0011(8)
N2 0.0188(12) 0.0159(11) 0.0218(12) -0.0010(9) -0.0025(10) 0.0003(9)
O2 0.0252(11) 0.0330(12) 0.0355(13) 0.0065(10) 0.0039(10) -0.0010(9)
N1 0.0192(12) 0.0173(11) 0.0201(12) -0.0022(9) 0.0004(9) 0.0001(9)
O1 0.0714(19) 0.0446(15) 0.0239(13) -0.0054(11) -0.0043(12) 0.0305(14)
C2 0.0221(14) 0.0185(14) 0.0203(14) -0.0012(11) 0.0009(11) 0.0015(11)
C6 0.0184(14) 0.0195(14) 0.0201(14) 0.0010(11) 0.0004(11) 0.0009(11)
C13 0.0239(15) 0.0194(14) 0.0215(15) -0.0002(11) -0.0028(12) 0.0010(12)
C9 0.0214(15) 0.0235(15) 0.0272(16) 0.0023(12) -0.0036(12) -0.0035(12)
C10 0.0195(14) 0.0179(14) 0.0195(14) 0.0013(11) -0.0022(11) -0.0001(11)
C1 0.0260(15) 0.0170(14) 0.0191(14) -0.0001(11) 0.0016(12) -0.0007(11)
C5 0.0202(14) 0.0270(16) 0.0222(15) 0.0020(12) 0.0003(12) 0.0026(12)
C7 0.0166(14) 0.0333(18) 0.0368(18) 0.0027(14) -0.0009(13) 0.0021(13)
C3 0.0288(16) 0.0216(15) 0.0271(16) -0.0043(12) -0.0005(13) 0.0069(12)
C11 0.0276(16) 0.0278(17) 0.0356(18) -0.0032(14) -0.0096(14) -0.0060(13)
C12 0.0351(18) 0.0208(16) 0.0363(18) -0.0074(13) -0.0075(15) -0.0026(13)
C4 0.0239(16) 0.0274(16) 0.0287(17) -0.0008(13) 0.0001(13) 0.0088(13)
C8 0.0177(15) 0.0324(17) 0.0391(19) 0.0023(15) -0.0053(13) -0.0027(13)
Cl1 0.0417(5) 0.0378(5) 0.0231(4) 0.0014(3) 0.0014(3) 0.0082(4)
O1W 0.0550(18) 0.0621(19) 0.0405(15) -0.0058(14) -0.0052(13) 0.0161(15)
C14 0.0258(15) 0.0185(14) 0.0261(16) 0.0010(12) 0.0019(12) 0.0010(12)
O6 0.0514(16) 0.0237(12) 0.0415(14) -0.0089(10) -0.0025(12) 0.0123(11)

loop_
_atom_type_symbol
_atom_type_description
_atom_type_scat_dispersion_real
_atom_type_scat_dispersion_imag
_atom_type_scat_source
C C 0.0033 0.0016 'International Tables Vol C Tables 4.2.6.8 and 6.1.1.4'
H H 0.0000 0.0000 'International Tables Vol C Tables 4.2.6.8 and 6.1.1.4'
N N 0.0061 0.0033 'International Tables Vol C Tables 4.2.6.8 and 6.1.1.4'
O O 0.0106 0.0060 'International Tables Vol C Tables 4.2.6.8 and 6.1.1.4'
Cl Cl 0.1484 0.1585 'International Tables Vol C Tables 4.2.6.8 and 6.1.1.4'
Ce Ce -0.2486 2.6331 'International Tables Vol C Tables 4.2.6.8 and 6.1.1.4'

loop_
_geom_angle_atom_site_label_1
_geom_angle_atom_site_label_2
_geom_angle_atom_site_label_3
_geom_angle
_geom_angle_site_symmetry_1
_geom_angle_site_symmetry_3
O3 Ce1 O4 86.58(7) . .
O3 Ce1 O5 117.66(7) . .
O4 Ce1 O5 133.86(7) . .
O3 Ce1 O2 69.10(7) . .
O4 Ce1 O2 70.72(7) . .
O5 Ce1 O2 81.81(7) . .
O3 Ce1 O1 137.81(8) . .
O4 Ce1 O1 65.08(7) . .
O5 Ce1 O1 71.63(7) . .
O2 Ce1 O1 72.18(9) . .
O3 Ce1 O5 152.87(7) . 3_656
O4 Ce1 O5 115.62(7) . 3_656
O5 Ce1 O5 58.72(8) . 3_656
O2 Ce1 O5 131.10(7) . 3_656
O1 Ce1 O5 68.88(8) . 3_656
O3 Ce1 N2 120.38(7) . .
O4 Ce1 N2 72.02(7) . .
O5 Ce1 N2 117.02(7) . .
O2 Ce1 N2 140.76(7) . .
O1 Ce1 N2 81.39(9) . .
O5 Ce1 N2 58.59(6) 3_656 .
O3 Ce1 N1 61.01(7) . .
O4 Ce1 N1 62.47(7) . .
O5 Ce1 N1 163.20(7) . .
O2 Ce1 N1 111.24(7) . .
O1 Ce1 N1 121.58(8) . .
O5 Ce1 N1 113.87(7) 3_656 .
N2 Ce1 N1 59.69(7) . .
O3 Ce1 Cl1 76.08(6) . .
O4 Ce1 Cl1 138.88(5) . .
O5 Ce1 Cl1 86.83(5) . .
O2 Ce1 Cl1 132.39(6) . .
O1 Ce1 Cl1 145.39(6) . .
O5 Ce1 Cl1 76.85(5) 3_656 .
N2 Ce1 Cl1 85.01(5) . .
N1 Ce1 Cl1 76.56(5) . .
C14 O5 Ce1 108.34(18) . .
C14 O5 Ce1 121.96(18) . 3_656
Ce1 O5 Ce1 121.28(8) . 3_656
C1 O4 Ce1 140.96(19) 4_565 .
C1 O3 Ce1 127.35(18) . .
C13 N2 C10 117.9(2) . .
C13 N2 Ce1 119.57(18) . .
C10 N2 Ce1 121.41(17) . .
C2 N1 C6 117.8(2) . .
C2 N1 Ce1 118.78(18) . .
C6 N1 Ce1 121.59(18) . .
N1 C2 C3 123.1(3) . .
N1 C2 C1 114.6(2) . .
C3 C2 C1 122.3(3) . .
N1 C6 C5 123.1(3) . .
N1 C6 C10 117.1(2) . .
C5 C6 C10 119.8(3) . .
N2 C13 C12 123.1(3) . .
N2 C13 C14 114.3(2) . 3_656
C12 C13 C14 122.5(3) . 3_656
C10 C9 C11 117.3(3) . .
C10 C9 C8 119.4(3) . .
C11 C9 C8 123.3(3) . .
N2 C10 C9 123.0(3) . .
N2 C10 C6 117.5(2) . .
C9 C10 C6 119.5(3) . .
O4 C1 O3 125.9(3) 4_566 .
O4 C1 C2 117.3(3) 4_566 .
O3 C1 C2 116.8(2) . .
C6 C5 C4 117.6(3) . .
C6 C5 C7 119.2(3) . .
C4 C5 C7 123.2(3) . .
C8 C7 C5 121.3(3) . .
C4 C3 C2 119.0(3) . .
C12 C11 C9 119.3(3) . .
C11 C12 C13 119.2(3) . .
C3 C4 C5 119.3(3) . .
C7 C8 C9 120.9(3) . .
O6 C14 O5 123.2(3) . .
O6 C14 C13 121.6(3) . 3_656
O5 C14 C13 115.2(2) . 3_656

loop_
_geom_bond_atom_site_label_1
_geom_bond_atom_site_label_2
_geom_bond_distance
_geom_bond_site_symmetry_2
Ce1 O3 2.511(2) .
Ce1 O4 2.528(2) .
Ce1 O5 2.536(2) .
Ce1 O2 2.556(2) .
Ce1 O1 2.558(2) .
Ce1 O5 2.621(2) 3_656
Ce1 N2 2.689(2) .
Ce1 N1 2.693(2) .
Ce1 Cl1 2.8717(8) .
O5 C14 1.266(4) .
O5 Ce1 2.621(2) 3_656
O4 C1 1.245(3) 4_565
O3 C1 1.261(3) .
N2 C13 1.327(4) .
N2 C10 1.350(4) .
N1 C2 1.325(4) .
N1 C6 1.352(4) .
C2 C3 1.402(4) .
C2 C1 1.514(4) .
C6 C5 1.402(4) .
C6 C10 1.439(4) .
C13 C12 1.397(4) .
C13 C14 1.509(4) 3_656
C9 C10 1.407(4) .
C9 C11 1.407(4) .
C9 C8 1.434(4) .
C1 O4 1.244(3) 4_566
C5 C4 1.402(4) .
C5 C7 1.436(4) .
C7 C8 1.345(5) .
C3 C4 1.370(4) .
C11 C12 1.367(5) .
C14 O6 1.232(4) .
C14 C13 1.509(4) 3_656
